data_4313786
loop_
_publ_author_name
'Subrata Kumar Dey'
'Bappaditya Bag'
'K. M. Abdul Malik'
'M. Salah El Fallah'
'Joan Ribas'
'Samiran Mitra'

_publ_section_title
;
 A Quasi-Tetrahedral Cu4 Cluster and a Helical-Chain Copper(II) Complex
 with Single Syn-Anti Carboxylate Bridges: Crystal Structure and Magnetic
 Properties
;
_journal_name_full 'Inorganic Chemistry'
_journal_page_first 4029
_journal_page_last 4035
_journal_paper_doi 10.1021/ic0206488
_journal_volume 42
_journal_year 2003
_chemical_formula_sum 'C15 H9 Cu F3 N2 O4'
_chemical_formula_weight 401.78
_chemical_name_systematic
;
  ?
;
_space_group_IT_number 14
_symmetry_cell_setting monoclinic
_symmetry_space_group_name_Hall '-P 2ybc'
_symmetry_space_group_name_H-M 'P 1 21/c 1'
_atom_sites_solution_hydrogens geom
_atom_sites_solution_primary direct
_atom_sites_solution_secondary difmap
_audit_creation_method SHELXL-97
_cell_angle_alpha 90.00
_cell_angle_beta 107.83(3)
_cell_angle_gamma 90.00
_cell_formula_units_Z 4
_cell_length_a 10.419(2)
_cell_length_b 16.289(5)
_cell_length_c 8.937(4)
_cell_measurement_reflns_used 25
_cell_measurement_temperature 150(2)
_cell_measurement_theta_max 17
_cell_measurement_theta_min 16
_cell_volume 1443.9(9)
_computing_cell_refinement 'CAD4 Express software (Nonius, 1994)'
_computing_data_collection 'CAD4 Express software (Nonius, 1994)'
_computing_data_reduction 'XCAD4 (Wocadlo & Harms, 1995)'
_computing_molecular_graphics 'ORTEP-3 for Windows (Farrugia, 1997)'
_computing_structure_refinement 'SHELXL-97 (Sheldrick, 1997)'
_computing_structure_solution 'SHELXS-97 (Sheldrick, 1990)'
_diffrn_ambient_temperature 150(2)
_diffrn_measured_fraction_theta_full 0.992
_diffrn_measured_fraction_theta_max 0.992
_diffrn_measurement_device_type 'Nonius CAD4 diffractometer'
_diffrn_measurement_method 'omega scan'
_diffrn_radiation_monochromator graphite
_diffrn_radiation_source 'fine-focus sealed tube'
_diffrn_radiation_type MoK\a
_diffrn_radiation_wavelength 0.71073
_diffrn_reflns_av_R_equivalents 0.0307
_diffrn_reflns_av_sigmaI/netI 0.0483
_diffrn_reflns_limit_h_max 12
_diffrn_reflns_limit_h_min -3
_diffrn_reflns_limit_k_max 19
_diffrn_reflns_limit_k_min 0
_diffrn_reflns_limit_l_max 10
_diffrn_reflns_limit_l_min -10
_diffrn_reflns_number 2839
_diffrn_reflns_theta_full 25.38
_diffrn_reflns_theta_max 25.38
_diffrn_reflns_theta_min 2.92
_diffrn_standards_decay_% 0
_diffrn_standards_interval_time 120
_diffrn_standards_number 3
_exptl_absorpt_coefficient_mu 1.574
_exptl_absorpt_correction_T_max 0.6496
_exptl_absorpt_correction_T_min 0.6088
_exptl_absorpt_correction_type none
_exptl_crystal_colour green
_exptl_crystal_density_diffrn 1.848
_exptl_crystal_density_method 'not measured'
_exptl_crystal_description block
_exptl_crystal_F_000 804
_exptl_crystal_size_max 0.35
_exptl_crystal_size_mid 0.30
_exptl_crystal_size_min 0.30
_refine_diff_density_max 0.615
_refine_diff_density_min -0.617
_refine_diff_density_rms 0.100
_refine_ls_extinction_method none
_refine_ls_goodness_of_fit_ref 1.029
_refine_ls_hydrogen_treatment 'calculated positions, riding model'
_refine_ls_matrix_type full
_refine_ls_number_parameters 226
_refine_ls_number_reflns 2628
_refine_ls_number_restraints 0
_refine_ls_restrained_S_all 1.029
_refine_ls_R_factor_all 0.0608
_refine_ls_R_factor_gt 0.0431
_refine_ls_shift/su_max 0.000
_refine_ls_shift/su_mean 0.000
_refine_ls_structure_factor_coef Fsqd
_refine_ls_weighting_details 'calc w=1/[\s^2^(Fo^2^)+(0.0731P)^2^+0.0000P] where P=(Fo^2^+2Fc^2^)/3'
_refine_ls_weighting_scheme calc
_refine_ls_wR_factor_gt 0.1073
_refine_ls_wR_factor_ref 0.1135
_reflns_number_gt 2035
_reflns_number_total 2628
_reflns_threshold_expression >2sigma(I)
_cod_data_source_file ic0206488.cif
_cod_data_source_block compound1
_cod_depositor_comments
;
The following automatic conversions were performed:

'_symmetry_cell_setting' value 'Monoclinic' changed to 'monoclinic'
according to the built-in table from CIF Core dictionary named
'cif_core.dic' version 2.4.1 from 2010-06-29.

Automatic conversion script
Id: cif_fix_values 1646 2011-03-28 12:23:43Z adriana 
;
_cod_database_code 4313786

loop_
_symmetry_equiv_pos_as_xyz
'x, y, z'
'-x, y+1/2, -z+1/2'
'-x, -y, -z'
'x, -y-1/2, z-1/2'

loop_
_atom_site_label
_atom_site_type_symbol
_atom_site_fract_x
_atom_site_fract_y
_atom_site_fract_z
_atom_site_U_iso_or_equiv
_atom_site_adp_type
_atom_site_occupancy
_atom_site_symmetry_multiplicity
_atom_site_calc_flag
_atom_site_refinement_flags
_atom_site_disorder_assembly
_atom_site_disorder_group
Cu1 Cu 0.10056(4) 0.16351(3) 0.33355(5) 0.01552(16) Uani 1 1 d . . .
O1 O 0.0638(3) 0.22759(16) 0.4949(3) 0.0231(6) Uani 1 1 d . . .
O2 O -0.0505(3) 0.27888(16) 0.6438(3) 0.0233(6) Uani 1 1 d . . .
O3 O 0.2670(3) 0.22154(16) 0.3503(3) 0.0221(6) Uani 1 1 d . . .
O4 O 0.1984(3) 0.35366(16) 0.3156(3) 0.0267(7) Uani 1 1 d . . .
N1 N 0.1645(3) 0.07033(19) 0.2272(3) 0.0176(7) Uani 1 1 d . . .
N2 N -0.0363(3) 0.07939(18) 0.3448(3) 0.0150(6) Uani 1 1 d . . .
C1 C 0.2629(4) 0.0703(2) 0.1613(4) 0.0230(9) Uani 1 1 d . . .
H1 H 0.3159 0.1183 0.1670 0.028 Uiso 1 1 calc R . .
C2 C 0.2900(4) 0.0011(2) 0.0836(4) 0.0250(9) Uani 1 1 d . . .
H2 H 0.3612 0.0021 0.0380 0.030 Uiso 1 1 calc R . .
C3 C 0.2131(4) -0.0684(2) 0.0736(4) 0.0231(9) Uani 1 1 d . . .
H3 H 0.2301 -0.1157 0.0204 0.028 Uiso 1 1 calc R . .
C4 C 0.1102(4) -0.0687(2) 0.1421(4) 0.0207(8) Uani 1 1 d . . .
H4 H 0.0557 -0.1159 0.1371 0.025 Uiso 1 1 calc R . .
C5 C 0.0892(4) 0.0019(2) 0.2182(4) 0.0164(7) Uani 1 1 d . . .
C6 C -0.0190(4) 0.0099(2) 0.2884(4) 0.0167(8) Uani 1 1 d . . .
H6 H -0.0753 -0.0355 0.2921 0.020 Uiso 1 1 calc R . .
C7 C -0.1489(3) 0.0949(2) 0.4000(4) 0.0167(8) Uani 1 1 d . . .
C8 C -0.2584(4) 0.0421(2) 0.3614(5) 0.0227(9) Uani 1 1 d . . .
H8 H -0.2572 -0.0052 0.2997 0.027 Uiso 1 1 calc R . .
C9 C -0.3698(4) 0.0571(3) 0.4114(5) 0.0267(9) Uani 1 1 d . . .
H9 H -0.4441 0.0203 0.3838 0.032 Uiso 1 1 calc R . .
C10 C -0.3725(4) 0.1256(2) 0.5012(5) 0.0248(9) Uani 1 1 d . . .
H10 H -0.4486 0.1364 0.5356 0.030 Uiso 1 1 calc R . .
C11 C -0.2629(4) 0.1784(2) 0.5407(4) 0.0227(9) Uani 1 1 d . . .
H11 H -0.2647 0.2250 0.6040 0.027 Uiso 1 1 calc R . .
C12 C -0.1501(4) 0.1655(2) 0.4908(4) 0.0162(7) Uani 1 1 d . . .
C13 C -0.0373(4) 0.2274(2) 0.5462(4) 0.0183(8) Uani 1 1 d . . .
C14 C 0.2789(4) 0.2982(2) 0.3334(4) 0.0189(8) Uani 1 1 d . . .
C15 C 0.4247(4) 0.3221(2) 0.3431(6) 0.0308(10) Uani 1 1 d . . .
F1 F 0.5024(3) 0.3268(2) 0.4933(4) 0.0641(9) Uani 1 1 d . . .
F2 F 0.4851(3) 0.26836(17) 0.2750(4) 0.0463(7) Uani 1 1 d . . .
F3 F 0.4330(3) 0.39331(18) 0.2789(5) 0.0807(13) Uani 1 1 d . . .

loop_
_atom_site_aniso_label
_atom_site_aniso_U_11
_atom_site_aniso_U_22
_atom_site_aniso_U_33
_atom_site_aniso_U_23
_atom_site_aniso_U_13
_atom_site_aniso_U_12
Cu1 0.0187(3) 0.0140(3) 0.0153(2) -0.00030(18) 0.00738(17) -0.00144(19)
O1 0.0270(15) 0.0271(15) 0.0196(14) -0.0082(12) 0.0137(12) -0.0102(12)
O2 0.0257(14) 0.0232(15) 0.0211(14) -0.0088(11) 0.0073(12) -0.0010(12)
O3 0.0203(13) 0.0185(14) 0.0302(15) 0.0015(11) 0.0117(12) -0.0004(11)
O4 0.0263(15) 0.0197(15) 0.0358(17) 0.0015(12) 0.0122(13) 0.0019(12)
N1 0.0194(16) 0.0198(16) 0.0138(15) 0.0022(13) 0.0053(12) 0.0024(13)
N2 0.0188(15) 0.0155(16) 0.0103(14) 0.0024(12) 0.0036(12) -0.0011(12)
C1 0.025(2) 0.024(2) 0.022(2) 0.0045(16) 0.0104(16) 0.0007(17)
C2 0.027(2) 0.031(2) 0.020(2) 0.0021(17) 0.0124(17) 0.0043(18)
C3 0.027(2) 0.024(2) 0.0157(19) -0.0022(16) 0.0024(16) 0.0057(17)
C4 0.023(2) 0.0179(19) 0.0191(19) 0.0033(15) 0.0035(16) 0.0011(16)
C5 0.0184(18) 0.0177(19) 0.0110(16) 0.0023(14) 0.0014(14) 0.0017(15)
C6 0.0183(18) 0.0160(19) 0.0155(18) 0.0026(15) 0.0048(15) -0.0004(15)
C7 0.0162(18) 0.0201(19) 0.0144(17) 0.0015(15) 0.0054(14) 0.0018(15)
C8 0.030(2) 0.018(2) 0.023(2) -0.0042(16) 0.0131(17) -0.0028(16)
C9 0.023(2) 0.027(2) 0.033(2) -0.0045(18) 0.0111(18) -0.0087(17)
C10 0.021(2) 0.027(2) 0.032(2) 0.0007(18) 0.0154(17) 0.0024(17)
C11 0.028(2) 0.024(2) 0.0172(19) -0.0013(16) 0.0085(16) 0.0044(16)
C12 0.0201(18) 0.0181(18) 0.0092(16) 0.0024(15) 0.0030(14) -0.0014(16)
C13 0.0225(19) 0.020(2) 0.0109(17) 0.0023(15) 0.0029(15) 0.0022(16)
C14 0.022(2) 0.019(2) 0.0167(18) -0.0007(15) 0.0083(15) 0.0005(16)
C15 0.027(2) 0.019(2) 0.050(3) 0.0099(19) 0.017(2) 0.0020(17)
F1 0.0310(15) 0.091(3) 0.063(2) -0.0210(19) 0.0036(14) -0.0154(17)
F2 0.0393(15) 0.0429(16) 0.070(2) 0.0054(15) 0.0374(15) 0.0075(13)
F3 0.0434(18) 0.0363(17) 0.177(4) 0.051(2) 0.056(2) 0.0117(14)

loop_
_atom_type_symbol
_atom_type_description
_atom_type_scat_dispersion_real
_atom_type_scat_dispersion_imag
_atom_type_scat_source
C C 0.0033 0.0016 'International Tables Vol C Tables 4.2.6.8 and 6.1.1.4'
H H 0.0000 0.0000 'International Tables Vol C Tables 4.2.6.8 and 6.1.1.4'
N N 0.0061 0.0033 'International Tables Vol C Tables 4.2.6.8 and 6.1.1.4'
O O 0.0106 0.0060 'International Tables Vol C Tables 4.2.6.8 and 6.1.1.4'
Cu Cu 0.3201 1.2651 'International Tables Vol C Tables 4.2.6.8 and 6.1.1.4'
F F 0.0171 0.0103 'International Tables Vol C Tables 4.2.6.8 and 6.1.1.4'

loop_
_geom_angle_atom_site_label_1
_geom_angle_atom_site_label_2
_geom_angle_atom_site_label_3
_geom_angle
_geom_angle_site_symmetry_1
_geom_angle_site_symmetry_3
_geom_angle_publ_flag
O1 Cu1 O3 93.25(11) . . ?
O1 Cu1 N2 91.47(11) . . ?
O3 Cu1 N2 164.38(12) . . ?
O1 Cu1 N1 160.26(12) . . ?
O3 Cu1 N1 89.21(12) . . ?
N2 Cu1 N1 81.45(12) . . ?
O1 Cu1 O2 95.14(12) . 4_565 ?
O3 Cu1 O2 105.65(11) . 4_565 ?
N2 Cu1 O2 88.72(11) . 4_565 ?
N1 Cu1 O2 103.05(11) . 4_565 ?
C13 O1 Cu1 130.6(2) . . ?
C13 O2 Cu1 129.5(2) . 4_566 ?
C14 O3 Cu1 126.0(2) . . ?
C1 N1 C5 119.1(3) . . ?
C1 N1 Cu1 128.5(3) . . ?
C5 N1 Cu1 112.3(2) . . ?
C6 N2 C7 121.7(3) . . ?
C6 N2 Cu1 113.5(2) . . ?
C7 N2 Cu1 124.7(2) . . ?
N1 C1 C2 121.4(4) . . ?
N1 C1 H1 119.3 . . ?
C2 C1 H1 119.3 . . ?
C3 C2 C1 119.7(4) . . ?
C3 C2 H2 120.2 . . ?
C1 C2 H2 120.2 . . ?
C2 C3 C4 119.2(4) . . ?
C2 C3 H3 120.4 . . ?
C4 C3 H3 120.4 . . ?
C5 C4 C3 118.2(4) . . ?
C5 C4 H4 120.9 . . ?
C3 C4 H4 120.9 . . ?
N1 C5 C4 122.5(3) . . ?
N1 C5 C6 114.4(3) . . ?
C4 C5 C6 123.0(3) . . ?
N2 C6 C5 118.2(3) . . ?
N2 C6 H6 120.9 . . ?
C5 C6 H6 120.9 . . ?
C8 C7 C12 119.8(3) . . ?
C8 C7 N2 120.4(3) . . ?
C12 C7 N2 119.8(3) . . ?
C7 C8 C9 121.2(4) . . ?
C7 C8 H8 119.4 . . ?
C9 C8 H8 119.4 . . ?
C10 C9 C8 119.9(4) . . ?
C10 C9 H9 120.1 . . ?
C8 C9 H9 120.1 . . ?
C9 C10 C11 119.2(3) . . ?
C9 C10 H10 120.4 . . ?
C11 C10 H10 120.4 . . ?
C10 C11 C12 122.3(4) . . ?
C10 C11 H11 118.9 . . ?
C12 C11 H11 118.9 . . ?
C11 C12 C7 117.7(3) . . ?
C11 C12 C13 116.2(3) . . ?
C7 C12 C13 126.1(3) . . ?
O2 C13 O1 122.1(3) . . ?
O2 C13 C12 115.8(3) . . ?
O1 C13 C12 122.0(3) . . ?
O4 C14 O3 131.5(4) . . ?
O4 C14 C15 116.7(3) . . ?
O3 C14 C15 111.8(3) . . ?
F3 C15 F2 106.2(4) . . ?
F3 C15 F1 106.7(4) . . ?
F2 C15 F1 105.8(4) . . ?
F3 C15 C14 113.2(3) . . ?
F2 C15 C14 113.8(4) . . ?
F1 C15 C14 110.6(4) . . ?

loop_
_geom_bond_atom_site_label_1
_geom_bond_atom_site_label_2
_geom_bond_distance
_geom_bond_site_symmetry_2
_geom_bond_publ_flag
Cu1 O1 1.911(3) . ?
Cu1 O3 1.940(3) . ?
Cu1 N2 2.002(3) . ?
Cu1 N1 2.010(3) . ?
Cu1 O2 2.144(3) 4_565 ?
O1 C13 1.271(4) . ?
O2 C13 1.248(4) . ?
O2 Cu1 2.144(3) 4_566 ?
O3 C14 1.268(5) . ?
O4 C14 1.210(4) . ?
N1 C1 1.329(5) . ?
N1 C5 1.351(5) . ?
N2 C6 1.274(5) . ?
N2 C7 1.427(4) . ?
C1 C2 1.397(5) . ?
C1 H1 0.9500 . ?
C2 C3 1.374(6) . ?
C2 H2 0.9500 . ?
C3 C4 1.387(5) . ?
C3 H3 0.9500 . ?
C4 C5 1.387(5) . ?
C4 H4 0.9500 . ?
C5 C6 1.454(5) . ?
C6 H6 0.9500 . ?
C7 C8 1.386(5) . ?
C7 C12 1.409(5) . ?
C8 C9 1.386(5) . ?
C8 H8 0.9500 . ?
C9 C10 1.380(6) . ?
C9 H9 0.9500 . ?
C10 C11 1.386(6) . ?
C10 H10 0.9500 . ?
C11 C12 1.394(5) . ?
C11 H11 0.9500 . ?
C12 C13 1.513(5) . ?
C14 C15 1.545(5) . ?
C15 F3 1.309(5) . ?
C15 F2 1.328(5) . ?
C15 F1 1.341(6) . ?
